data_4509546
loop_
_publ_author_name
'Clark, Thomas E.'
'Makha, Mohamed'
'Sobolev, Alexandre N.'
'Su, Dian'
'Rohrs, Henry'
'Gross, Michael L.'
'Raston, Colin L.'

_publ_section_title
;
 Organization of Lower RimO-Alkylatedp-Phosphonic Acid Calix[4]arenes
;
_journal_issue 8
_journal_name_full 'Crystal Growth &amp; Design'
_journal_page_first 3575
_journal_paper_doi 10.1021/cg900315h
_journal_volume 9
_journal_year 2009
_chemical_formula_moiety 'C32 H35 O16 P4, Cs, H2 O'
_chemical_formula_sum 'C32 H37 Cs O17 P4'
_chemical_formula_weight 950.41
_chemical_name_systematic
; 
 ? 
;
_space_group_IT_number 61
_symmetry_cell_setting orthorhombic
_symmetry_space_group_name_Hall '-P 2ac 2ab'
_symmetry_space_group_name_H-M 'P b c a'
_atom_sites_solution_hydrogens geom
_atom_sites_solution_primary direct
_atom_sites_solution_secondary difmap
_audit_creation_method SHELXL-97
_cell_angle_alpha 90.0
_cell_angle_beta 90.0
_cell_angle_gamma 90.0
_cell_formula_units_Z 8
_cell_length_a 10.335(2)
_cell_length_b 20.680(4)
_cell_length_c 34.728(6)
_cell_measurement_temperature 173(2)
_cell_volume 7422(2)
_computing_cell_refinement 'SAINT (Bruker, 1998)'
_computing_data_collection 'SMART (Bruker, 1998)'
_computing_data_reduction 'SAINT (Bruker, 1998)'
_computing_molecular_graphics 'XSeed (Barbour, 2001)'
_computing_publication_material 'local program'
_computing_structure_refinement 'SHELXL-97 (Sheldrick, 1997)'
_computing_structure_solution 'SHELXS-97 (Sheldrick, 1990)'
_diffrn_ambient_temperature 173(2)
_diffrn_measured_fraction_theta_full 0.988
_diffrn_measured_fraction_theta_max 0.988
_diffrn_measurement_device_type 'Bruker SMART 1000 CCD diffractometer'
_diffrn_measurement_method '\w scans'
_diffrn_radiation_monochromator graphite
_diffrn_radiation_source 'fine-focus sealed tube'
_diffrn_radiation_type MoK\a
_diffrn_radiation_wavelength 0.71073
_diffrn_reflns_av_R_equivalents 0.0851
_diffrn_reflns_av_sigmaI/netI 0.0948
_diffrn_reflns_limit_h_max 10
_diffrn_reflns_limit_h_min -12
_diffrn_reflns_limit_k_max 10
_diffrn_reflns_limit_k_min -26
_diffrn_reflns_limit_l_max 42
_diffrn_reflns_limit_l_min -44
_diffrn_reflns_number 28249
_diffrn_reflns_theta_full 27.10
_diffrn_reflns_theta_max 27.10
_diffrn_reflns_theta_min 2.06
_exptl_absorpt_coefficient_mu 1.246
_exptl_absorpt_correction_T_max 0.9069
_exptl_absorpt_correction_T_min 0.8351
_exptl_absorpt_correction_type multi-scan
_exptl_crystal_colour Colourless
_exptl_crystal_density_diffrn 1.701
_exptl_crystal_density_meas ?
_exptl_crystal_density_method 'not measured'
_exptl_crystal_description Plate
_exptl_crystal_F_000 3840
_exptl_crystal_size_max 0.15
_exptl_crystal_size_mid 0.11
_exptl_crystal_size_min 0.08
_refine_diff_density_max 0.896
_refine_diff_density_min -1.214
_refine_diff_density_rms 0.142
_refine_ls_extinction_method none
_refine_ls_goodness_of_fit_ref 1.020
_refine_ls_hydrogen_treatment constr
_refine_ls_matrix_type full
_refine_ls_number_parameters 480
_refine_ls_number_reflns 8091
_refine_ls_number_restraints 14
_refine_ls_restrained_S_all 1.021
_refine_ls_R_factor_all 0.1324
_refine_ls_R_factor_gt 0.0692
_refine_ls_shift/su_max 0.000
_refine_ls_shift/su_mean 0.000
_refine_ls_structure_factor_coef Fsqd
_refine_ls_weighting_details 'calc w=1/[\s^2^(Fo^2^)+(0.0917P)^2^+11.9361P] where P=(Fo^2^+2Fc^2^)/3'
_refine_ls_weighting_scheme calc
_refine_ls_wR_factor_gt 0.1603
_refine_ls_wR_factor_ref 0.1886
_reflns_number_gt 4763
_reflns_number_total 8091
_reflns_threshold_expression >2sigma(I)
_cod_data_source_file cg900315hsup3.cif
_cod_data_source_block 717637
_cod_depositor_comments
;
The following automatic conversions were performed:

'_symmetry_cell_setting' value 'Orthorhombic' changed to
'orthorhombic' according to
/home/saulius/struct/CIF-dictionaries/cif_core.dic dictionary named
'cif_core.dic' version 2.4.2 from 2011-04-26.

Automatic conversion script
Id: cif_fix_values 1891 2012-01-12 08:04:46Z andrius 

The following automatic conversions were performed:

'_exptl_crystal_density_meas' value 'not measured' was changed to '?'
- the value is perceived as not measured.

Automatic conversion script
Id: cif_fix_values 3008 2015-01-20 13:52:24Z robertas 
;
_cod_database_code 4509546

loop_
_symmetry_equiv_pos_as_xyz
'x, y, z'
'-x+1/2, -y, z+1/2'
'x+1/2, -y+1/2, -z'
'-x, y+1/2, -z+1/2'
'-x, -y, -z'
'x-1/2, y, -z-1/2'
'-x-1/2, y-1/2, z'
'x, -y-1/2, z-1/2'

loop_
_atom_site_label
_atom_site_type_symbol
_atom_site_fract_x
_atom_site_fract_y
_atom_site_fract_z
_atom_site_U_iso_or_equiv
_atom_site_adp_type
_atom_site_occupancy
_atom_site_symmetry_multiplicity
_atom_site_calc_flag
_atom_site_refinement_flags
_atom_site_disorder_assembly
_atom_site_disorder_group
Cs1 Cs 0.03145(5) 0.11224(2) 0.117133(13) 0.03826(17) Uani 1 1 d . . .
O1 O 0.0338(4) 0.3380(2) 0.17629(13) 0.0301(11) Uani 1 1 d . . .
C11 C 0.0937(7) 0.2793(3) 0.18344(17) 0.0232(14) Uani 1 1 d . . .
C12 C 0.0297(7) 0.2332(3) 0.20602(17) 0.0245(14) Uani 1 1 d . . .
C13 C 0.0912(7) 0.1736(3) 0.21147(17) 0.0248(15) Uani 1 1 d . . .
H13 H 0.0504 0.1415 0.2269 0.030 Uiso 1 1 calc R . .
C14 C 0.2108(6) 0.1601(3) 0.19481(17) 0.0218(14) Uani 1 1 d . . .
C15 C 0.2692(6) 0.2066(3) 0.17178(18) 0.0230(14) Uani 1 1 d . . .
H15 H 0.3499 0.1973 0.1599 0.028 Uiso 1 1 calc R . .
C16 C 0.2110(6) 0.2668(3) 0.16575(17) 0.0215(14) Uani 1 1 d . . .
C17 C 0.0677(8) 0.3879(3) 0.2030(2) 0.045(2) Uani 1 1 d . . .
H171 H 0.0218 0.4278 0.1962 0.068 Uiso 1 1 calc R . .
H172 H 0.1612 0.3955 0.2019 0.068 Uiso 1 1 calc R . .
H173 H 0.0432 0.3747 0.2291 0.068 Uiso 1 1 calc R . .
P1 P 0.27862(18) 0.08081(8) 0.19973(5) 0.0263(4) Uani 1 1 d . . .
O11 O 0.1859(6) 0.0327(2) 0.18544(17) 0.0530(15) Uani 1 1 d . . .
O12 O 0.3209(7) 0.0756(3) 0.24139(15) 0.0686(19) Uani 1 1 d . . .
H12A H 0.2733 0.0489 0.2529 0.103 Uiso 1 1 calc R . .
O13 O 0.4049(5) 0.0791(2) 0.17616(19) 0.0545(16) Uani 1 1 d . . .
H13A H 0.3875 0.0828 0.1526 0.082 Uiso 1 1 calc R . .
C1 C -0.1001(7) 0.2458(3) 0.22520(19) 0.0328(17) Uani 1 1 d . . .
H11 H -0.0862 0.2752 0.2473 0.039 Uiso 1 1 calc R . .
H12 H -0.1333 0.2044 0.2355 0.039 Uiso 1 1 calc R . .
O2 O 0.1556(4) 0.24228(19) 0.08175(12) 0.0255(10) Uani 1 1 d . . .
C21 C -0.2492(6) 0.2428(3) 0.16669(19) 0.0253(15) Uani 1 1 d . . .
C22 C -0.3363(6) 0.2707(3) 0.14138(18) 0.0254(15) Uani 1 1 d . . .
C23 C -0.3819(6) 0.3320(3) 0.14949(19) 0.0246(14) Uani 1 1 d . . .
H23 H -0.4404 0.3520 0.1321 0.030 Uiso 1 1 calc R . .
C24 C -0.3443(6) 0.3649(3) 0.18239(19) 0.0262(15) Uani 1 1 d . A .
C25 C -0.2534(6) 0.3364(3) 0.20677(19) 0.0279(15) Uani 1 1 d . . .
H25 H -0.2249 0.3591 0.2290 0.034 Uiso 1 1 calc R . .
C26 C -0.2037(6) 0.2753(3) 0.19913(18) 0.0236(14) Uani 1 1 d . . .
C27 C 0.2611(8) 0.2191(3) 0.0588(2) 0.0418(19) Uani 1 1 d . . .
H271 H 0.2664 0.1720 0.0609 0.063 Uiso 1 1 calc R . .
H272 H 0.3420 0.2384 0.0679 0.063 Uiso 1 1 calc R . .
H273 H 0.2469 0.2312 0.0318 0.063 Uiso 1 1 calc R . .
P2 P -0.4024(2) 0.44422(8) 0.19188(5) 0.0323(4) Uani 1 1 d D . .
O21 O -0.3523(12) 0.4706(5) 0.2284(3) 0.037(4) Uiso 0.50 1 d PD A 1
O22 O -0.3672(14) 0.4846(6) 0.1552(3) 0.045(4) Uiso 0.50 1 d PD . 1
H22A H -0.2893 0.4784 0.1495 0.067 Uiso 0.50 1 calc PR . 1
O23 O -0.5525(6) 0.4366(6) 0.1921(4) 0.034(3) Uiso 0.50 1 d PD A 1
H23A H -0.5864 0.4683 0.1808 0.051 Uiso 0.50 1 calc PR A 1
O21' O -0.3155(10) 0.4746(5) 0.2207(3) 0.029(3) Uiso 0.50 1 d PD A 2
O22' O -0.4067(13) 0.4817(5) 0.1525(2) 0.029(3) Uiso 0.50 1 d PD . 2
H22' H -0.3367 0.4761 0.1407 0.044 Uiso 0.50 1 calc PR . 2
O23' O -0.5465(7) 0.4366(6) 0.2044(4) 0.038(4) Uiso 0.50 1 d PD A 2
H23' H -0.5884 0.4696 0.1978 0.056 Uiso 0.50 1 calc PR A 2
C2 C -0.3818(6) 0.2363(3) 0.1052(2) 0.0295(16) Uani 1 1 d . . .
H21 H -0.4290 0.1968 0.1130 0.035 Uiso 1 1 calc R . .
H22 H -0.4442 0.2648 0.0918 0.035 Uiso 1 1 calc R . .
O3 O -0.2063(4) 0.3271(2) 0.07244(13) 0.0291(11) Uani 1 1 d . . .
C31 C -0.1923(7) 0.2633(3) 0.06136(18) 0.0245(15) Uani 1 1 d . . .
C32 C -0.0948(6) 0.2462(3) 0.03583(17) 0.0253(15) Uani 1 1 d . . .
C33 C -0.0875(6) 0.1817(3) 0.02427(18) 0.0250(15) Uani 1 1 d . . .
H33 H -0.0213 0.1692 0.0068 0.030 Uiso 1 1 calc R . .
C34 C -0.1741(6) 0.1353(3) 0.03750(19) 0.0260(15) Uani 1 1 d . . .
C35 C -0.2673(6) 0.1545(3) 0.0642(2) 0.0260(15) Uani 1 1 d . . .
H35 H -0.3258 0.1231 0.0739 0.031 Uiso 1 1 calc R . .
C36 C -0.2775(6) 0.2172(3) 0.07678(17) 0.0215(14) Uani 1 1 d . . .
C37 C -0.2928(9) 0.3634(4) 0.0482(2) 0.054(2) Uani 1 1 d . . .
H371 H -0.2985 0.4080 0.0575 0.081 Uiso 1 1 calc R . .
H372 H -0.3789 0.3436 0.0487 0.081 Uiso 1 1 calc R . .
H373 H -0.2599 0.3634 0.0217 0.081 Uiso 1 1 calc R . .
P3 P -0.1617(2) 0.05181(9) 0.02353(6) 0.0404(5) Uani 1 1 d . . .
O31 O -0.2905(6) 0.0200(3) 0.0308(2) 0.081(3) Uani 1 1 d . . .
O32 O -0.1176(7) 0.0489(3) -0.01833(17) 0.079(2) Uani 1 1 d . . .
H32A H -0.0583 0.0213 -0.0206 0.118 Uiso 0.50 1 calc PR B 1
O33 O -0.0569(5) 0.0222(2) 0.05004(15) 0.0424(13) Uani 1 1 d . . .
H33A H 0.0004 0.0045 0.0365 0.064 Uiso 0.50 1 calc PR C 2
C3 C 0.0003(7) 0.2963(3) 0.02023(19) 0.0298(16) Uani 1 1 d . . .
H31 H 0.0668 0.2736 0.0048 0.036 Uiso 1 1 calc R . .
H32 H -0.0470 0.3257 0.0027 0.036 Uiso 1 1 calc R . .
O4 O -0.2032(5) 0.18073(19) 0.15935(13) 0.0304(11) Uani 1 1 d . . .
C41 C 0.1426(6) 0.3097(3) 0.07991(17) 0.0224(14) Uani 1 1 d . . .
C42 C 0.2002(6) 0.3470(3) 0.10872(17) 0.0234(14) Uani 1 1 d . . .
C43 C 0.1882(6) 0.4137(3) 0.10592(19) 0.0256(15) Uani 1 1 d . . .
H43 H 0.2282 0.4403 0.1248 0.031 Uiso 1 1 calc R . .
C44 C 0.1190(6) 0.4425(3) 0.07613(18) 0.0242(14) Uani 1 1 d . D .
C45 C 0.0589(6) 0.4038(3) 0.04918(19) 0.0268(16) Uani 1 1 d . . .
H45 H 0.0102 0.4236 0.0292 0.032 Uiso 1 1 calc R . .
C46 C 0.0673(6) 0.3363(3) 0.05038(18) 0.0257(15) Uani 1 1 d . . .
C47 C -0.2872(9) 0.1303(4) 0.1754(3) 0.054(2) Uani 1 1 d . . .
H471 H -0.2507 0.0876 0.1696 0.081 Uiso 1 1 calc R . .
H472 H -0.3737 0.1338 0.1641 0.081 Uiso 1 1 calc R . .
H473 H -0.2931 0.1357 0.2034 0.081 Uiso 1 1 calc R . .
P4 P 0.11216(18) 0.52843(8) 0.07200(5) 0.0302(4) Uani 1 1 d D . .
O41 O 0.0837(11) 0.5673(5) 0.1071(2) 0.041(3) Uiso 0.50 1 d PD D 1
O42 O 0.0268(8) 0.5511(4) 0.0383(2) 0.0242(19) Uiso 0.50 1 d PD D 1
H42A H -0.0514 0.5492 0.0448 0.036 Uiso 0.50 1 calc PR D 1
O43 O 0.2515(7) 0.5489(4) 0.0599(3) 0.036(2) Uiso 0.50 1 d PD . 1
H43A H 0.2611 0.5428 0.0362 0.054 Uiso 0.50 1 calc PR . 1
O41' O 0.1843(9) 0.5633(4) 0.1015(3) 0.035(2) Uiso 0.50 1 d PD . 2
O42' O 0.1394(10) 0.5486(5) 0.0300(2) 0.042(3) Uiso 0.50 1 d PD D 2
H42' H 0.1059 0.5215 0.0150 0.063 Uiso 0.50 1 calc PR D 2
O43' O -0.0350(7) 0.5392(5) 0.0776(3) 0.049(3) Uiso 0.50 1 d PD D 2
H43' H -0.0719 0.5391 0.0561 0.073 Uiso 0.50 1 calc PR D 2
C4 C 0.2793(6) 0.3171(3) 0.14058(18) 0.0251(15) Uani 1 1 d . . .
H41 H 0.3106 0.3523 0.1575 0.030 Uiso 1 1 calc R . .
H42 H 0.3563 0.2964 0.1289 0.030 Uiso 1 1 calc R . .
O1W O -0.3476(17) -0.0504(8) 0.1292(5) 0.085(5) Uiso 0.50 1 d P E 1
O1W' O -0.2991(19) -0.0319(10) 0.1161(5) 0.102(6) Uiso 0.50 1 d P F 2

loop_
_atom_site_aniso_label
_atom_site_aniso_U_11
_atom_site_aniso_U_22
_atom_site_aniso_U_33
_atom_site_aniso_U_23
_atom_site_aniso_U_13
_atom_site_aniso_U_12
Cs1 0.0386(3) 0.0432(3) 0.0330(3) -0.0007(2) -0.0034(2) -0.0038(2)
O1 0.033(3) 0.023(2) 0.034(3) 0.0010(19) -0.004(2) 0.005(2)
C11 0.028(4) 0.023(3) 0.018(3) -0.001(3) -0.006(3) 0.004(3)
C12 0.028(4) 0.028(3) 0.017(3) -0.001(3) 0.001(3) 0.000(3)
C13 0.031(4) 0.024(3) 0.019(3) 0.004(3) 0.003(3) -0.003(3)
C14 0.029(4) 0.017(3) 0.020(3) 0.000(2) -0.007(3) 0.001(3)
C15 0.023(4) 0.023(3) 0.023(3) -0.002(3) -0.003(3) -0.001(3)
C16 0.027(4) 0.020(3) 0.018(3) 0.001(2) -0.008(3) -0.005(3)
C17 0.054(5) 0.029(4) 0.053(5) -0.002(4) -0.003(4) 0.004(4)
P1 0.0328(11) 0.0179(8) 0.0283(9) 0.0027(7) -0.0040(8) 0.0005(7)
O11 0.057(4) 0.029(3) 0.073(4) 0.000(3) -0.011(3) -0.002(3)
O12 0.130(6) 0.036(3) 0.039(3) 0.004(2) -0.024(4) 0.020(4)
O13 0.042(3) 0.035(3) 0.086(5) 0.008(3) 0.017(3) 0.006(3)
C1 0.043(5) 0.033(4) 0.023(4) 0.003(3) 0.007(3) 0.006(3)
O2 0.028(3) 0.018(2) 0.030(2) 0.0023(18) 0.001(2) -0.0015(19)
C21 0.026(4) 0.018(3) 0.032(4) 0.001(3) 0.013(3) 0.004(3)
C22 0.022(4) 0.028(3) 0.027(3) -0.003(3) 0.008(3) 0.001(3)
C23 0.017(4) 0.028(3) 0.029(4) -0.001(3) 0.003(3) 0.003(3)
C24 0.023(4) 0.025(3) 0.031(4) 0.002(3) 0.008(3) 0.003(3)
C25 0.025(4) 0.032(3) 0.026(4) -0.005(3) 0.006(3) 0.000(3)
C26 0.018(4) 0.028(3) 0.025(3) 0.008(3) 0.007(3) -0.004(3)
C27 0.040(5) 0.032(4) 0.053(5) 0.000(4) 0.006(4) 0.000(4)
P2 0.0439(12) 0.0203(8) 0.0328(10) -0.0064(7) -0.0014(9) 0.0036(8)
C2 0.024(4) 0.026(3) 0.039(4) -0.008(3) -0.003(3) -0.003(3)
O3 0.035(3) 0.023(2) 0.030(3) -0.0055(19) -0.003(2) -0.004(2)
C31 0.033(4) 0.022(3) 0.019(3) -0.007(3) -0.007(3) 0.002(3)
C32 0.024(4) 0.036(4) 0.016(3) 0.003(3) -0.005(3) -0.001(3)
C33 0.017(4) 0.039(4) 0.019(3) -0.005(3) -0.004(3) 0.005(3)
C34 0.024(4) 0.026(3) 0.028(4) -0.007(3) -0.008(3) 0.003(3)
C35 0.020(4) 0.022(3) 0.036(4) -0.004(3) 0.000(3) -0.002(3)
C36 0.014(3) 0.031(3) 0.019(3) -0.005(3) -0.008(3) -0.002(3)
C37 0.082(7) 0.028(4) 0.052(5) 0.000(4) -0.014(5) 0.026(4)
P3 0.0399(12) 0.0315(10) 0.0500(13) -0.0174(9) -0.0149(10) 0.0149(9)
O31 0.036(4) 0.037(3) 0.171(8) -0.051(4) -0.010(4) 0.002(3)
O32 0.088(5) 0.099(5) 0.050(4) -0.033(4) -0.024(4) 0.066(4)
O33 0.042(3) 0.041(3) 0.045(3) -0.009(2) -0.005(3) 0.011(2)
C3 0.039(5) 0.029(3) 0.022(3) 0.001(3) -0.005(3) -0.002(3)
O4 0.035(3) 0.019(2) 0.038(3) 0.000(2) 0.004(2) 0.006(2)
C41 0.023(4) 0.024(3) 0.020(3) 0.006(3) 0.007(3) -0.003(3)
C42 0.024(4) 0.028(3) 0.017(3) 0.007(3) -0.004(3) -0.003(3)
C43 0.021(4) 0.023(3) 0.033(4) 0.000(3) -0.005(3) -0.003(3)
C44 0.023(4) 0.020(3) 0.029(3) 0.009(3) -0.004(3) -0.003(3)
C45 0.028(4) 0.030(4) 0.022(3) 0.010(3) -0.005(3) -0.003(3)
C46 0.025(4) 0.030(3) 0.022(3) 0.006(3) 0.001(3) -0.004(3)
C47 0.062(6) 0.029(4) 0.071(6) 0.007(4) 0.022(5) -0.010(4)
P4 0.0363(12) 0.0245(9) 0.0297(10) 0.0037(7) -0.0034(9) 0.0066(8)
C4 0.020(4) 0.027(3) 0.028(4) 0.012(3) -0.013(3) -0.004(3)

loop_
_atom_type_symbol
_atom_type_description
_atom_type_scat_dispersion_real
_atom_type_scat_dispersion_imag
_atom_type_scat_source
C C 0.0033 0.0016 'International Tables Vol C Tables 4.2.6.8 and 6.1.1.4'
H H 0.0000 0.0000 'International Tables Vol C Tables 4.2.6.8 and 6.1.1.4'
O O 0.0106 0.0060 'International Tables Vol C Tables 4.2.6.8 and 6.1.1.4'
P P 0.1023 0.0942 'International Tables Vol C Tables 4.2.6.8 and 6.1.1.4'
Cs Cs -0.3680 2.1192 'International Tables Vol C Tables 4.2.6.8 and 6.1.1.4'

loop_
_geom_angle_atom_site_label_1
_geom_angle_atom_site_label_2
_geom_angle_atom_site_label_3
_geom_angle
_geom_angle_site_symmetry_1
_geom_angle_site_symmetry_3
O33 Cs1 O41' 87.26(19) . 7_655
O33 Cs1 O4 112.86(13) . .
O41' Cs1 O4 159.41(19) 7_655 .
O33 Cs1 O2 109.25(13) . .
O41' Cs1 O2 80.29(19) 7_655 .
O4 Cs1 O2 96.21(11) . .
O33 Cs1 O22' 70.7(2) . 7
O41' Cs1 O22' 99.7(3) 7_655 7
O4 Cs1 O22' 83.8(2) . 7
O2 Cs1 O22' 179.9(2) . 7
O33 Cs1 O43 60.49(17) . 7_655
O41' Cs1 O43 29.3(2) 7_655 7_655
O4 Cs1 O43 170.15(17) . 7_655
O2 Cs1 O43 80.20(18) . 7_655
O22' Cs1 O43 99.8(3) 7 7_655
O33 Cs1 O11 112.42(13) . .
O41' Cs1 O11 60.9(2) 7_655 .
O4 Cs1 O11 105.10(13) . .
O2 Cs1 O11 119.83(12) . .
O22' Cs1 O11 60.2(2) 7 .
O43 Cs1 O11 84.57(18) 7_655 .
O33 Cs1 O22 71.5(2) . 7
O41' Cs1 O22 106.4(3) 7_655 7
O4 Cs1 O22 77.6(2) . 7
O2 Cs1 O22 173.3(2) . 7
O22' Cs1 O22 6.7(3) 7 7
O43 Cs1 O22 105.5(3) 7_655 7
O11 Cs1 O22 64.9(2) . 7
O33 Cs1 C14 157.05(14) . .
O41' Cs1 C14 74.0(2) 7_655 .
O4 Cs1 C14 85.43(14) . .
O2 Cs1 C14 80.99(13) . .
O22' Cs1 C14 99.1(2) 7 .
O43 Cs1 C14 102.94(18) 7_655 .
O11 Cs1 C14 46.74(13) . .
O22 Cs1 C14 100.8(2) 7 .
O33 Cs1 C34 46.94(14) . .
O41' Cs1 C34 118.1(2) 7_655 .
O4 Cs1 C34 80.85(14) . .
O2 Cs1 C34 80.08(13) . .
O22' Cs1 C34 99.8(2) 7 .
O43 Cs1 C34 89.47(18) 7_655 .
O11 Cs1 C34 157.62(14) . .
O22 Cs1 C34 96.3(2) 7 .
C14 Cs1 C34 155.20(14) . .
O33 Cs1 C27 97.52(16) . .
O41' Cs1 C27 61.1(2) 7_655 .
O4 Cs1 C27 117.50(13) . .
O2 Cs1 C27 21.35(13) . .
O22' Cs1 C27 158.6(3) 7 .
O43 Cs1 C27 58.95(19) 7_655 .
O11 Cs1 C27 111.65(16) . .
O22 Cs1 C27 164.4(3) 7 .
C14 Cs1 C27 85.08(16) . .
C34 Cs1 C27 83.11(17) . .
O33 Cs1 C47 101.46(17) . .
O41' Cs1 C47 155.5(2) 7_655 .
O4 Cs1 C47 21.05(13) . .
O2 Cs1 C47 117.15(13) . .
O22' Cs1 C47 62.9(3) 7 .
O43 Cs1 C47 159.5(2) 7_655 .
O11 Cs1 C47 94.77(17) . .
O22 Cs1 C47 56.6(3) 7 .
C14 Cs1 C47 91.16(19) . .
C34 Cs1 C47 83.39(18) . .
C27 Cs1 C47 138.33(15) . .
C11 O1 C17 114.0(5) . .
C16 C11 O1 118.4(5) . .
C16 C11 C12 122.4(6) . .
O1 C11 C12 119.0(6) . .
C11 C12 C13 117.4(6) . .
C11 C12 C1 123.1(6) . .
C13 C12 C1 119.4(6) . .
C14 C13 C12 121.5(6) . .
C14 C13 H13 119.3 . .
C12 C13 H13 119.3 . .
C15 C14 C13 119.2(6) . .
C15 C14 P1 121.2(5) . .
C13 C14 P1 119.3(5) . .
C15 C14 Cs1 88.9(4) . .
C13 C14 Cs1 84.5(4) . .
P1 C14 Cs1 91.3(2) . .
C14 C15 C16 121.0(6) . .
C14 C15 H15 119.5 . .
C16 C15 H15 119.5 . .
C11 C16 C15 118.5(6) . .
C11 C16 C4 122.0(6) . .
C15 C16 C4 119.5(6) . .
O1 C17 H171 109.5 . .
O1 C17 H172 109.5 . .
H171 C17 H172 109.5 . .
O1 C17 H173 109.5 . .
H171 C17 H173 109.5 . .
H172 C17 H173 109.5 . .
O11 P1 O12 117.6(4) . .
O11 P1 O13 111.0(3) . .
O12 P1 O13 105.1(4) . .
O11 P1 C14 109.4(3) . .
O12 P1 C14 105.6(3) . .
O13 P1 C14 107.5(3) . .
P1 O11 Cs1 102.8(2) . .
P1 O12 H12A 109.5 . .
P1 O13 H13A 109.5 . .
C12 C1 C26 115.3(5) . .
C12 C1 H11 108.5 . .
C26 C1 H11 108.5 . .
C12 C1 H12 108.5 . .
C26 C1 H12 108.5 . .
H11 C1 H12 107.5 . .
C41 O2 C27 112.3(5) . .
C41 O2 Cs1 144.0(4) . .
C27 O2 Cs1 103.7(3) . .
C22 C21 O4 119.3(6) . .
C22 C21 C26 122.2(6) . .
O4 C21 C26 118.5(6) . .
C23 C22 C21 118.3(6) . .
C23 C22 C2 119.5(6) . .
C21 C22 C2 122.2(6) . .
C22 C23 C24 121.5(6) . .
C22 C23 H23 119.2 . .
C24 C23 H23 119.2 . .
C23 C24 C25 118.8(6) . .
C23 C24 P2 120.7(5) . .
C25 C24 P2 120.3(5) . .
C26 C25 C24 121.1(6) . .
C26 C25 H25 119.4 . .
C24 C25 H25 119.4 . .
C25 C26 C21 117.9(6) . .
C25 C26 C1 120.5(6) . .
C21 C26 C1 121.5(6) . .
O2 C27 Cs1 55.0(3) . .
O2 C27 H271 109.5 . .
Cs1 C27 H271 54.5 . .
O2 C27 H272 109.5 . .
Cs1 C27 H272 126.4 . .
H271 C27 H272 109.5 . .
O2 C27 H273 109.5 . .
Cs1 C27 H273 124.1 . .
H271 C27 H273 109.5 . .
H272 C27 H273 109.5 . .
O21 P2 O21' 18.4(6) . .
O21 P2 O23 112.4(7) . .
O21' P2 O23 129.9(7) . .
O21 P2 O23' 97.6(7) . .
O21' P2 O23' 115.6(7) . .
O23 P2 O23' 15.9(6) . .
O21 P2 O22 114.9(7) . .
O21' P2 O22 100.5(7) . .
O23 P2 O22 106.8(7) . .
O23' P2 O22 120.2(7) . .
O21 P2 O22' 125.2(7) . .
O21' P2 O22' 113.3(7) . .
O23 P2 O22' 91.5(7) . .
O23' P2 O22' 105.4(7) . .
O22 P2 O22' 15.5(7) . .
O21 P2 C24 112.5(5) . .
O21' P2 C24 108.1(5) . .
O23 P2 C24 104.1(5) . .
O23' P2 C24 106.3(5) . .
O22 P2 C24 105.3(6) . .
O22' P2 C24 107.7(5) . .
P2 O22 Cs1 127.9(7) . 7_565
P2 O22 H22A 109.5 . .
Cs1 O22 H22A 120.3 7_565 .
P2 O23 H23A 109.5 . .
P2 O22' Cs1 138.9(6) . 7_565
P2 O22' H22' 109.5 . .
Cs1 O22' H22' 105.8 7_565 .
P2 O23' H23' 109.5 . .
C36 C2 C22 116.2(5) . .
C36 C2 H21 108.2 . .
C22 C2 H21 108.2 . .
C36 C2 H22 108.2 . .
C22 C2 H22 108.2 . .
H21 C2 H22 107.4 . .
C31 O3 C37 113.5(5) . .
O3 C31 C32 119.8(6) . .
O3 C31 C36 118.5(6) . .
C32 C31 C36 121.7(6) . .
C31 C32 C33 117.8(6) . .
C31 C32 C3 121.4(6) . .
C33 C32 C3 120.8(6) . .
C34 C33 C32 122.0(6) . .
C34 C33 H33 119.0 . .
C32 C33 H33 119.0 . .
C33 C34 C35 117.9(6) . .
C33 C34 P3 121.9(5) . .
C35 C34 P3 120.1(5) . .
C33 C34 Cs1 88.0(4) . .
C35 C34 Cs1 86.2(4) . .
P3 C34 Cs1 92.2(2) . .
C36 C35 C34 122.3(6) . .
C36 C35 H35 118.9 . .
C34 C35 H35 118.9 . .
C35 C36 C31 118.1(6) . .
C35 C36 C2 120.6(6) . .
C31 C36 C2 121.2(6) . .
O3 C37 H371 109.5 . .
O3 C37 H372 109.5 . .
H371 C37 H372 109.5 . .
O3 C37 H373 109.5 . .
H371 C37 H373 109.5 . .
H372 C37 H373 109.5 . .
O31 P3 O32 114.0(4) . .
O31 P3 O33 110.2(4) . .
O32 P3 O33 110.0(3) . .
O31 P3 C34 108.1(3) . .
O32 P3 C34 108.5(4) . .
O33 P3 C34 105.6(3) . .
P3 O32 H32A 109.5 . .
P3 O33 Cs1 114.4(2) . .
P3 O33 H33A 109.5 . .
Cs1 O33 H33A 118.2 . .
C46 C3 C32 115.0(5) . .
C46 C3 H31 108.5 . .
C32 C3 H31 108.5 . .
C46 C3 H32 108.5 . .
C32 C3 H32 108.5 . .
H31 C3 H32 107.5 . .
C21 O4 C47 112.6(5) . .
C21 O4 Cs1 139.3(4) . .
C47 O4 Cs1 108.1(4) . .
C42 C41 C46 123.0(6) . .
C42 C41 O2 118.4(5) . .
C46 C41 O2 118.5(6) . .
C43 C42 C41 117.4(6) . .
C43 C42 C4 120.4(6) . .
C41 C42 C4 122.1(6) . .
C42 C43 C44 121.5(6) . .
C42 C43 H43 119.2 . .
C44 C43 H43 119.2 . .
C45 C44 C43 119.2(6) . .
C45 C44 P4 120.3(5) . .
C43 C44 P4 120.4(5) . .
C44 C45 C46 122.0(6) . .
C44 C45 H45 119.0 . .
C46 C45 H45 119.0 . .
C41 C46 C45 116.6(6) . .
C41 C46 C3 123.4(6) . .
C45 C46 C3 120.0(6) . .
O4 C47 Cs1 50.9(3) . .
O4 C47 H471 109.5 . .
Cs1 C47 H471 58.6 . .
O4 C47 H472 109.5 . .
Cs1 C47 H472 124.8 . .
H471 C47 H472 109.5 . .
O4 C47 H473 109.5 . .
Cs1 C47 H473 125.5 . .
H471 C47 H473 109.5 . .
H472 C47 H473 109.5 . .
O41' P4 O41 42.2(5) . .
O41' P4 O42 132.6(5) . .
O41 P4 O42 110.2(5) . .
O41' P4 O42' 115.9(6) . .
O41 P4 O42' 131.6(6) . .
O42 P4 O42' 45.8(4) . .
O41' P4 O43' 110.0(6) . .
O41 P4 O43' 68.0(6) . .
O42 P4 O43' 59.3(5) . .
O42' P4 O43' 105.1(6) . .
O41' P4 O43 65.3(5) . .
O41 P4 O43 104.9(6) . .
O42 P4 O43 104.0(5) . .
O42' P4 O43 60.2(5) . .
O43' P4 O43 154.5(5) . .
O41' P4 C44 114.6(4) . .
O41 P4 C44 118.7(5) . .
O42 P4 C44 112.7(4) . .
O42' P4 C44 109.7(4) . .
O43' P4 C44 99.9(5) . .
O43 P4 C44 104.8(4) . .
P4 O42 H42A 109.5 . .
P4 O43 Cs1 125.3(5) . 7_665
P4 O43 H43A 109.5 . .
Cs1 O43 H43A 125.1 7_665 .
P4 O41' Cs1 139.1(5) . 7_665
P4 O42' H42' 109.5 . .
P4 O43' H43' 109.5 . .
C42 C4 C16 116.6(5) . .
C42 C4 H41 108.2 . .
C16 C4 H41 108.2 . .
C42 C4 H42 108.2 . .
C16 C4 H42 108.2 . .
H41 C4 H42 107.3 . .

loop_
_geom_bond_atom_site_label_1
_geom_bond_atom_site_label_2
_geom_bond_distance
_geom_bond_site_symmetry_2
Cs1 O33 3.119(5) .
Cs1 O41' 3.154(9) 7_655
Cs1 O4 3.168(4) .
Cs1 O2 3.223(4) .
Cs1 O22' 3.234(9) 7
Cs1 O43 3.271(9) 7_655
Cs1 O11 3.299(6) .
Cs1 O22 3.406(12) 7
Cs1 C14 3.419(6) .
Cs1 C34 3.520(6) .
Cs1 C27 3.824(8) .
Cs1 C47 3.884(9) .
O1 C11 1.385(7) .
O1 C17 1.431(8) .
C11 C16 1.383(9) .
C11 C12 1.400(9) .
C12 C13 1.401(9) .
C12 C1 1.520(9) .
C13 C14 1.392(9) .
C13 H13 0.9500 .
C14 C15 1.388(8) .
C14 P1 1.792(6) .
C15 C16 1.399(8) .
C15 H15 0.9500 .
C16 C4 1.531(8) .
C17 H171 0.9800 .
C17 H172 0.9800 .
C17 H173 0.9800 .
P1 O11 1.467(5) .
P1 O12 1.515(5) .
P1 O13 1.541(6) .
O12 H12A 0.8400 .
O13 H13A 0.8400 .
C1 C26 1.529(9) .
C1 H11 0.9900 .
C1 H12 0.9900 .
O2 C41 1.402(7) .
O2 C27 1.433(8) .
C21 C22 1.384(9) .
C21 O4 1.392(7) .
C21 C26 1.393(9) .
C22 C23 1.382(9) .
C22 C2 1.518(9) .
C23 C24 1.386(9) .
C23 H23 0.9500 .
C24 C25 1.395(9) .
C24 P2 1.778(6) .
C25 C26 1.389(9) .
C25 H25 0.9500 .
C27 H271 0.9800 .
C27 H272 0.9800 .
C27 H273 0.9800 .
P2 O21 1.475(7) .
P2 O21' 1.484(7) .
P2 O23 1.559(7) .
P2 O23' 1.560(7) .
P2 O22 1.565(7) .
P2 O22' 1.573(6) .
O22 Cs1 3.406(12) 7_565
O22 H22A 0.8400 .
O23 H23A 0.8400 .
O22' Cs1 3.234(9) 7_565
O22' H22' 0.8400 .
O23' H23' 0.8400 .
C2 C36 1.513(9) .
C2 H21 0.9900 .
C2 H22 0.9900 .
O3 C31 1.382(7) .
O3 C37 1.441(9) .
C31 C32 1.388(9) .
C31 C36 1.404(9) .
C32 C33 1.394(9) .
C32 C3 1.527(9) .
C33 C34 1.392(9) .
C33 H33 0.9500 .
C34 C35 1.394(9) .
C34 P3 1.797(6) .
C35 C36 1.373(8) .
C35 H35 0.9500 .
C37 H371 0.9800 .
C37 H372 0.9800 .
C37 H373 0.9800 .
P3 O31 1.506(6) .
P3 O32 1.525(7) .
P3 O33 1.548(5) .
O32 H32A 0.8400 .
O33 H33A 0.8400 .
C3 C46 1.503(9) .
C3 H31 0.9900 .
C3 H32 0.9900 .
O4 C47 1.468(8) .
C41 C42 1.396(9) .
C41 C46 1.400(9) .
C42 C43 1.389(9) .
C42 C4 1.508(8) .
C43 C44 1.391(9) .
C43 H43 0.9500 .
C44 C45 1.379(9) .
C44 P4 1.785(6) .
C45 C46 1.400(9) .
C45 H45 0.9500 .
C47 H471 0.9800 .
C47 H472 0.9800 .
C47 H473 0.9800 .
P4 O41' 1.457(8) .
P4 O41 1.489(8) .
P4 O42 1.540(7) .
P4 O42' 1.543(7) .
P4 O43' 1.549(7) .
P4 O43 1.559(7) .
O42 H42A 0.8400 .
O43 Cs1 3.271(9) 7_665
O43 H43A 0.8400 .
O41' Cs1 3.154(9) 7_665
O42' H42' 0.8400 .
O43' H43' 0.8400 .
C4 H41 0.9900 .
C4 H42 0.9900 .

loop_
_geom_hbond_atom_site_label_D
_geom_hbond_atom_site_label_H
_geom_hbond_atom_site_label_A
_geom_hbond_distance_DH
_geom_hbond_distance_HA
_geom_hbond_distance_DA
_geom_hbond_angle_DHA
_geom_hbond_site_symmetry_A
O12 H12A O21' 0.84 1.84 2.469(11) 130.2 4_545
O12 H12A O21 0.84 1.93 2.433(11) 117.6 4_545
O13 H13A O41 0.84 1.64 2.414(11) 151.7 7_655
O13 H13A O41' 0.84 1.97 2.772(11) 160.1 7_655
O22 H22A O1W 0.84 1.69 2.50(2) 163.0 7_565
O23 H23A O11 0.84 1.69 2.430(12) 145.5 7_565
O22' H22' O1W' 0.84 1.65 2.49(2) 177.3 7_565
O23' H23' O11 0.84 1.70 2.542(13) 174.7 7_565
O32 H32A O33 0.84 1.81 2.573(7) 150.4 5
O33 H33A O32 0.84 1.76 2.573(7) 164.1 5
O42 H42A O31 0.84 1.81 2.538(10) 144.4 7_565
O43 H43A O32 0.84 2.36 2.828(11) 116.1 3
O42' H42' O31 0.84 2.10 2.646(11) 122.2 3
O43' H43' O31 0.84 1.72 2.460(12) 146.2 7_565

loop_
_geom_torsion_atom_site_label_1
_geom_torsion_atom_site_label_2
_geom_torsion_atom_site_label_3
_geom_torsion_atom_site_label_4
_geom_torsion
_geom_torsion_site_symmetry_1
_geom_torsion_site_symmetry_4
C17 O1 C11 C16 -91.0(7) . .
C17 O1 C11 C12 93.4(7) . .
C16 C11 C12 C13 2.2(9) . .
O1 C11 C12 C13 177.7(5) . .
C16 C11 C12 C1 -179.1(6) . .
O1 C11 C12 C1 -3.6(9) . .
C11 C12 C13 C14 -0.6(9) . .
C1 C12 C13 C14 -179.3(6) . .
C12 C13 C14 C15 -1.1(9) . .
C12 C13 C14 P1 -175.2(5) . .
C12 C13 C14 Cs1 -86.8(6) . .
O33 Cs1 C14 C15 109.0(5) . .
O41' Cs1 C14 C15 72.6(4) 7_655 .
O4 Cs1 C14 C15 -106.9(4) . .
O2 Cs1 C14 C15 -9.8(4) . .
O22' Cs1 C14 C15 170.1(4) 7 .
O43 Cs1 C14 C15 67.8(4) 7_655 .
O11 Cs1 C14 C15 137.4(5) . .
O22 Cs1 C14 C15 176.7(4) 7 .
C34 Cs1 C14 C15 -50.5(6) . .
C27 Cs1 C14 C15 11.3(4) . .
C47 Cs1 C14 C15 -127.1(4) . .
O33 Cs1 C14 C13 -131.6(4) . .
O41' Cs1 C14 C13 -168.0(4) 7_655 .
O4 Cs1 C14 C13 12.6(3) . .
O2 Cs1 C14 C13 109.6(4) . .
O22' Cs1 C14 C13 -70.4(4) 7 .
O43 Cs1 C14 C13 -172.7(4) 7_655 .
O11 Cs1 C14 C13 -103.1(4) . .
O22 Cs1 C14 C13 -63.8(4) 7 .
C34 Cs1 C14 C13 69.0(5) . .
C27 Cs1 C14 C13 130.8(4) . .
C47 Cs1 C14 C13 -7.7(4) . .
O33 Cs1 C14 P1 -12.2(5) . .
O41' Cs1 C14 P1 -48.6(3) 7_655 .
O4 Cs1 C14 P1 132.0(2) . .
O2 Cs1 C14 P1 -131.0(2) . .
O22' Cs1 C14 P1 49.0(3) 7 .
O43 Cs1 C14 P1 -53.3(3) 7_655 .
O11 Cs1 C14 P1 16.23(19) . .
O22 Cs1 C14 P1 55.5(3) 7 .
C34 Cs1 C14 P1 -171.6(3) . .
C27 Cs1 C14 P1 -109.9(2) . .
C47 Cs1 C14 P1 111.7(2) . .
C13 C14 C15 C16 1.3(9) . .
P1 C14 C15 C16 175.3(5) . .
Cs1 C14 C15 C16 84.4(6) . .
O1 C11 C16 C15 -177.6(5) . .
C12 C11 C16 C15 -2.1(9) . .
O1 C11 C16 C4 3.5(9) . .
C12 C11 C16 C4 179.0(6) . .
C14 C15 C16 C11 0.3(9) . .
C14 C15 C16 C4 179.2(6) . .
C15 C14 P1 O11 -118.6(6) . .
C13 C14 P1 O11 55.4(6) . .
Cs1 C14 P1 O11 -29.0(3) . .
C15 C14 P1 O12 114.0(6) . .
C13 C14 P1 O12 -72.1(6) . .
Cs1 C14 P1 O12 -156.5(3) . .
C15 C14 P1 O13 2.1(6) . .
C13 C14 P1 O13 176.0(5) . .
Cs1 C14 P1 O13 91.6(3) . .
O12 P1 O11 Cs1 151.5(3) . .
O13 P1 O11 Cs1 -87.5(3) . .
C14 P1 O11 Cs1 31.0(3) . .
O33 Cs1 O11 P1 147.9(3) . .
O41' Cs1 O11 P1 74.7(3) 7_655 .
O4 Cs1 O11 P1 -88.9(3) . .
O2 Cs1 O11 P1 17.6(3) . .
O22' Cs1 O11 P1 -162.5(4) 7 .
O43 Cs1 O11 P1 93.0(3) 7_655 .
O22 Cs1 O11 P1 -157.1(4) 7 .
C14 Cs1 O11 P1 -20.5(2) . .
C34 Cs1 O11 P1 168.2(3) . .
C27 Cs1 O11 P1 39.5(3) . .
C47 Cs1 O11 P1 -107.6(3) . .
C11 C12 C1 C26 48.2(9) . .
C13 C12 C1 C26 -133.2(6) . .
O33 Cs1 O2 C41 118.5(6) . .
O41' Cs1 O2 C41 -157.9(6) 7_655 .
O4 Cs1 O2 C41 1.6(6) . .
O22' Cs1 O2 C41 106(100) 7 .
O43 Cs1 O2 C41 172.3(6) 7_655 .
O11 Cs1 O2 C41 -109.8(6) . .
O22 Cs1 O2 C41 24(2) 7 .
C14 Cs1 O2 C41 -82.7(6) . .
C34 Cs1 O2 C41 81.2(6) . .
C27 Cs1 O2 C41 177.6(8) . .
C47 Cs1 O2 C41 3.9(7) . .
O33 Cs1 O2 C27 -59.1(4) . .
O41' Cs1 O2 C27 24.5(4) 7_655 .
O4 Cs1 O2 C27 -176.0(4) . .
O22' Cs1 O2 C27 -72(100) 7 .
O43 Cs1 O2 C27 -5.3(4) 7_655 .
O11 Cs1 O2 C27 72.6(4) . .
O22 Cs1 O2 C27 -154.0(18) 7 .
C14 Cs1 O2 C27 99.6(4) . .
C34 Cs1 O2 C27 -96.5(4) . .
C47 Cs1 O2 C27 -173.7(4) . .
O4 C21 C22 C23 179.2(6) . .
C26 C21 C22 C23 -2.0(10) . .
O4 C21 C22 C2 -1.3(9) . .
C26 C21 C22 C2 177.5(6) . .
C21 C22 C23 C24 -1.2(10) . .
C2 C22 C23 C24 179.3(6) . .
C22 C23 C24 C25 3.2(10) . .
C22 C23 C24 P2 179.1(5) . .
C23 C24 C25 C26 -2.0(10) . .
P2 C24 C25 C26 -177.9(5) . .
C24 C25 C26 C21 -1.1(9) . .
C24 C25 C26 C1 177.5(6) . .
C22 C21 C26 C25 3.1(9) . .
O4 C21 C26 C25 -178.1(5) . .
C22 C21 C26 C1 -175.4(6) . .
O4 C21 C26 C1 3.4(9) . .
C12 C1 C26 C25 -116.5(7) . .
C12 C1 C26 C21 62.0(8) . .
C41 O2 C27 Cs1 -178.5(5) . .
O33 Cs1 C27 O2 125.2(4) . .
O41' Cs1 C27 O2 -152.2(5) 7_655 .
O4 Cs1 C27 O2 4.5(5) . .
O22' Cs1 C27 O2 179.8(6) 7 .
O43 Cs1 C27 O2 173.9(5) 7_655 .
O11 Cs1 C27 O2 -117.0(4) . .
O22 Cs1 C27 O2 169.0(7) 7 .
C14 Cs1 C27 O2 -77.8(4) . .
C34 Cs1 C27 O2 80.4(4) . .
C47 Cs1 C27 O2 8.4(6) . .
C23 C24 P2 O21 179.4(7) . .
C25 C24 P2 O21 -4.8(8) . .
C23 C24 P2 O21' -161.5(7) . .
C25 C24 P2 O21' 14.3(8) . .
C23 C24 P2 O23 57.4(7) . .
C25 C24 P2 O23 -126.8(7) . .
C23 C24 P2 O23' 73.7(7) . .
C25 C24 P2 O23' -110.4(7) . .
C23 C24 P2 O22 -54.8(8) . .
C25 C24 P2 O22 121.0(7) . .
C23 C24 P2 O22' -38.8(8) . .
C25 C24 P2 O22' 137.0(7) . .
O21 P2 O22 Cs1 -87.1(9) . 7_565
O21' P2 O22 Cs1 -99.2(8) . 7_565
O23 P2 O22 Cs1 38.3(10) . 7_565
O23' P2 O22 Cs1 28.8(11) . 7_565
O22' P2 O22 Cs1 48(3) . 7_565
C24 P2 O22 Cs1 148.6(6) . 7_565
O21 P2 O22' Cs1 -59.1(13) . 7_565
O21' P2 O22' Cs1 -75.3(11) . 7_565
O23 P2 O22' Cs1 59.9(10) . 7_565
O23' P2 O22' Cs1 52.0(11) . 7_565
O22 P2 O22' Cs1 -111(4) . 7_565
C24 P2 O22' Cs1 165.2(8) . 7_565
C23 C22 C2 C36 120.6(7) . .
C21 C22 C2 C36 -58.8(9) . .
C37 O3 C31 C32 90.8(8) . .
C37 O3 C31 C36 -89.8(7) . .
O3 C31 C32 C33 -177.5(5) . .
C36 C31 C32 C33 3.1(9) . .
O3 C31 C32 C3 1.4(9) . .
C36 C31 C32 C3 -177.9(6) . .
C31 C32 C33 C34 0.1(9) . .
C3 C32 C33 C34 -178.9(6) . .
C32 C33 C34 C35 -2.3(9) . .
C32 C33 C34 P3 -178.3(5) . .
C32 C33 C34 Cs1 -86.9(6) . .
O33 Cs1 C34 C33 -116.8(4) . .
O41' Cs1 C34 C33 -61.7(4) 7_655 .
O4 Cs1 C34 C33 109.6(4) . .
O2 Cs1 C34 C33 11.6(4) . .
O22' Cs1 C34 C33 -168.4(4) 7 .
O43 Cs1 C34 C33 -68.5(4) 7_655 .
O11 Cs1 C34 C33 -142.8(4) . .
O22 Cs1 C34 C33 -174.1(4) 7 .
C14 Cs1 C34 C33 52.4(6) . .
C27 Cs1 C34 C33 -9.8(4) . .
C47 Cs1 C34 C33 130.7(4) . .
O33 Cs1 C34 C35 125.1(4) . .
O41' Cs1 C34 C35 -179.8(4) 7_655 .
O4 Cs1 C34 C35 -8.5(4) . .
O2 Cs1 C34 C35 -106.5(4) . .
O22' Cs1 C34 C35 73.5(4) 7 .
O43 Cs1 C34 C35 173.4(4) 7_655 .
O11 Cs1 C34 C35 99.1(5) . .
O22 Cs1 C34 C35 67.8(4) 7 .
C14 Cs1 C34 C35 -65.7(6) . .
C27 Cs1 C34 C35 -127.9(4) . .
C47 Cs1 C34 C35 12.6(4) . .
O33 Cs1 C34 P3 5.00(19) . .
O41' Cs1 C34 P3 60.1(3) 7_655 .
O4 Cs1 C34 P3 -128.6(3) . .
O2 Cs1 C34 P3 133.4(3) . .
O22' Cs1 C34 P3 -46.5(3) 7 .
O43 Cs1 C34 P3 53.3(3) 7_655 .
O11 Cs1 C34 P3 -21.0(6) . .
O22 Cs1 C34 P3 -52.3(3) 7 .
C14 Cs1 C34 P3 174.2(3) . .
C27 Cs1 C34 P3 112.1(3) . .
C47 Cs1 C34 P3 -107.5(3) . .
C33 C34 C35 C36 1.5(10) . .
P3 C34 C35 C36 177.6(5) . .
Cs1 C34 C35 C36 87.2(6) . .
C34 C35 C36 C31 1.5(10) . .
C34 C35 C36 C2 178.8(6) . .
O3 C31 C36 C35 176.8(6) . .
C32 C31 C36 C35 -3.9(9) . .
O3 C31 C36 C2 -0.6(9) . .
C32 C31 C36 C2 178.8(6) . .
C22 C2 C36 C35 126.3(7) . .
C22 C2 C36 C31 -56.4(8) . .
C33 C34 P3 O31 -160.7(6) . .
C35 C34 P3 O31 23.4(7) . .
Cs1 C34 P3 O31 110.3(4) . .
C33 C34 P3 O32 -36.5(6) . .
C35 C34 P3 O32 147.6(6) . .
Cs1 C34 P3 O32 -125.5(3) . .
C33 C34 P3 O33 81.3(6) . .
C35 C34 P3 O33 -94.6(6) . .
Cs1 C34 P3 O33 -7.7(3) . .
O31 P3 O33 Cs1 -107.1(3) . .
O32 P3 O33 Cs1 126.4(4) . .
C34 P3 O33 Cs1 9.5(4) . .
O41' Cs1 O33 P3 -139.9(3) 7_655 .
O4 Cs1 O33 P3 44.6(3) . .
O2 Cs1 O33 P3 -61.2(3) . .
O22' Cs1 O33 P3 118.8(4) 7 .
O43 Cs1 O33 P3 -127.3(4) 7_655 .
O11 Cs1 O33 P3 163.2(3) . .
O22 Cs1 O33 P3 111.8(4) 7 .
C14 Cs1 O33 P3 -174.7(3) . .
C34 Cs1 O33 P3 -6.4(2) . .
C27 Cs1 O33 P3 -79.6(3) . .
C47 Cs1 O33 P3 63.1(3) . .
C31 C32 C3 C46 52.5(8) . .
C33 C32 C3 C46 -128.5(6) . .
C22 C21 O4 C47 -87.5(7) . .
C26 C21 O4 C47 93.6(8) . .
C22 C21 O4 Cs1 91.9(7) . .
C26 C21 O4 Cs1 -87.0(7) . .
O33 Cs1 O4 C21 -119.2(6) . .
O41' Cs1 O4 C21 73.7(8) 7_655 .
O2 Cs1 O4 C21 -5.2(6) . .
O22' Cs1 O4 C21 174.9(6) 7 .
O43 Cs1 O4 C21 -73.2(12) 7_655 .
O11 Cs1 O4 C21 118.0(6) . .
O22 Cs1 O4 C21 177.4(6) 7 .
C14 Cs1 O4 C21 75.2(6) . .
C34 Cs1 O4 C21 -84.1(6) . .
C27 Cs1 O4 C21 -6.8(6) . .
C47 Cs1 O4 C21 -179.5(9) . .
O33 Cs1 O4 C47 60.3(5) . .
O41' Cs1 O4 C47 -106.9(7) 7_655 .
O2 Cs1 O4 C47 174.3(5) . .
O22' Cs1 O4 C47 -5.6(5) 7 .
O43 Cs1 O4 C47 106.2(11) 7_655 .
O11 Cs1 O4 C47 -62.5(5) . .
O22 Cs1 O4 C47 -3.2(5) 7 .
C14 Cs1 O4 C47 -105.3(5) . .
C34 Cs1 O4 C47 95.4(5) . .
C27 Cs1 O4 C47 172.6(5) . .
C27 O2 C41 C42 -95.5(7) . .
Cs1 O2 C41 C42 87.0(8) . .
C27 O2 C41 C46 87.5(7) . .
Cs1 O2 C41 C46 -90.0(7) . .
C46 C41 C42 C43 -4.4(10) . .
O2 C41 C42 C43 178.8(6) . .
C46 C41 C42 C4 179.1(6) . .
O2 C41 C42 C4 2.3(9) . .
C41 C42 C43 C44 1.5(10) . .
C4 C42 C43 C44 178.0(6) . .
C42 C43 C44 C45 1.2(10) . .
C42 C43 C44 P4 -176.9(5) . .
C43 C44 C45 C46 -1.3(10) . .
P4 C44 C45 C46 176.8(5) . .
C42 C41 C46 C45 4.4(10) . .
O2 C41 C46 C45 -178.8(6) . .
C42 C41 C46 C3 -177.3(6) . .
O2 C41 C46 C3 -0.5(9) . .
C44 C45 C46 C41 -1.4(10) . .
C44 C45 C46 C3 -179.8(6) . .
C32 C3 C46 C41 58.0(9) . .
C32 C3 C46 C45 -123.8(7) . .
C21 O4 C47 Cs1 179.6(6) . .
O33 Cs1 C47 O4 -125.2(4) . .
O41' Cs1 C47 O4 125.6(5) 7_655 .
O2 Cs1 C47 O4 -6.4(5) . .
O22' Cs1 C47 O4 173.7(6) 7 .
O43 Cs1 C47 O4 -152.0(5) 7_655 .
O11 Cs1 C47 O4 120.7(5) . .
O22 Cs1 C47 O4 176.3(6) 7 .
C14 Cs1 C47 O4 74.0(5) . .
C34 Cs1 C47 O4 -81.7(5) . .
C27 Cs1 C47 O4 -9.9(6) . .
C45 C44 P4 O41' -177.5(6) . .
C43 C44 P4 O41' 0.5(8) . .
C45 C44 P4 O41 135.2(7) . .
C43 C44 P4 O41 -46.7(8) . .
C45 C44 P4 O42 4.2(7) . .
C43 C44 P4 O42 -177.7(6) . .
C45 C44 P4 O42' -45.1(7) . .
C43 C44 P4 O42' 133.0(7) . .
C45 C44 P4 O43' 64.9(7) . .
C43 C44 P4 O43' -117.0(7) . .
C45 C44 P4 O43 -108.3(7) . .
C43 C44 P4 O43 69.8(7) . .
O41' P4 O43 Cs1 7.8(5) . 7_665
O41 P4 O43 Cs1 22.8(7) . 7_665
O42 P4 O43 Cs1 138.6(5) . 7_665
O42' P4 O43 Cs1 152.6(7) . 7_665
O43' P4 O43 Cs1 92.8(13) . 7_665
C44 P4 O43 Cs1 -102.9(5) . 7_665
O41 P4 O41' Cs1 -168.1(13) . 7_665
O42 P4 O41' Cs1 -96.6(9) . 7_665
O42' P4 O41' Cs1 -43.8(10) . 7_665
O43' P4 O41' Cs1 -162.9(7) . 7_665
O43 P4 O41' Cs1 -10.0(6) . 7_665
C44 P4 O41' Cs1 85.6(8) . 7_665
C43 C42 C4 C16 125.5(7) . .
C41 C42 C4 C16 -58.2(9) . .
C11 C16 C4 C42 -52.4(8) . .
C15 C16 C4 C42 128.8(6) . .
